data_7004477
loop_
_publ_author_name
'Herrmann, Heike'
'Gehrmann, Thorsten'
'Wadepohl, Hubert'
'Gade, Lutz H.'

_publ_section_title
;
 Zirconium and hafnium (1-pyridinio)imido complexes: functionalized
 terminal hydrazinediido analogues
;
_journal_issue 44
_journal_name_full 'Dalton Transactions'
_journal_page_first 6231
_journal_page_last 6241
_journal_paper_doi 10.1039/b807808d
_journal_year 2008
_chemical_formula_sum 'C39 H59 F3 N6 O3 S Si2 Zr'
_chemical_formula_weight 896.38
_space_group_IT_number 2
_symmetry_cell_setting triclinic
_symmetry_Int_Tables_number 2
_symmetry_space_group_name_Hall '-P 1'
_symmetry_space_group_name_H-M 'P -1'
_atom_sites_solution_hydrogens geom
_atom_sites_solution_primary direct
_atom_sites_solution_secondary difmap
_audit_block_code ga_hh12
_audit_creation_method SHELXL-97
_cell_angle_alpha 82.742(2)
_cell_angle_beta 81.840(2)
_cell_angle_gamma 75.184(2)
_cell_formula_units_Z 2
_cell_length_a 10.8684(11)
_cell_length_b 13.9752(15)
_cell_length_c 15.6286(17)
_cell_measurement_temperature 150(2)
_cell_volume 2261.6(4)
_computing_cell_refinement 'SAINT (Bruker AXS, 1997-2006)'
_computing_data_collection 'SMART (Bruker AXS, 1997-2003)'
_computing_data_reduction 'SAINT (Bruker AXS, 1997-2006)'
_computing_molecular_graphics 'PLATON (Spek, 1980-2005)'
_computing_publication_material 'SHELXL-97 (Sheldrick, 1997)'
_computing_structure_refinement 'SHELXL-97 (Sheldrick, 1997)'
_computing_structure_solution 'DIRDIF (Beurskens, 1999)'
_diffrn_ambient_temperature 150(2)
_diffrn_measured_fraction_theta_full 1.000
_diffrn_measured_fraction_theta_max 1.000
_diffrn_measurement_device_type 'CCD area detector (Bruker AXS Smart 1000)'
_diffrn_measurement_method '\f- and \w-scans'
_diffrn_radiation_monochromator graphite
_diffrn_radiation_probe x-ray
_diffrn_radiation_type MoK\a
_diffrn_radiation_wavelength 0.71073
_diffrn_reflns_av_R_equivalents 0.0679
_diffrn_reflns_av_sigmaI/netI 0.0576
_diffrn_reflns_limit_h_max 13
_diffrn_reflns_limit_h_min -13
_diffrn_reflns_limit_k_max 17
_diffrn_reflns_limit_k_min -17
_diffrn_reflns_limit_l_max 19
_diffrn_reflns_limit_l_min 0
_diffrn_reflns_number 43129
_diffrn_reflns_theta_full 26.73
_diffrn_reflns_theta_max 26.73
_diffrn_reflns_theta_min 1.91
_diffrn_source 'fine-focus sealed tube'
_exptl_absorpt_coefficient_mu 0.396
_exptl_absorpt_correction_T_max 0.7460
_exptl_absorpt_correction_T_min 0.6318
_exptl_absorpt_correction_type multi-scan
_exptl_absorpt_process_details 'SADABS (Bruker AXS, 2004-2007)'
_exptl_crystal_colour yellow
_exptl_crystal_density_diffrn 1.316
_exptl_crystal_density_method 'not measured'
_exptl_crystal_description irregular
_exptl_crystal_F_000 940
_exptl_crystal_size_max 0.25
_exptl_crystal_size_mid 0.20
_exptl_crystal_size_min 0.05
_refine_diff_density_max 1.157
_refine_diff_density_min -1.001
_refine_diff_density_rms 0.092
_refine_ls_abs_structure_details 'Flack H D (1983), Acta Cryst. A39, 876-881'
_refine_ls_extinction_method none
_refine_ls_goodness_of_fit_ref 1.187
_refine_ls_hydrogen_treatment constr
_refine_ls_matrix_type full
_refine_ls_number_parameters 508
_refine_ls_number_reflns 9610
_refine_ls_number_restraints 7
_refine_ls_restrained_S_all 1.191
_refine_ls_R_factor_all 0.0764
_refine_ls_R_factor_gt 0.0524
_refine_ls_shift/su_max 0.000
_refine_ls_shift/su_mean 0.000
_refine_ls_structure_factor_coef Fsqd
_refine_ls_weighting_details 'calc w=1/[\s^2^(Fo^2^)+(0.0760P)^2^+0.0000P] where P=(Fo^2^+2Fc^2^)/3'
_refine_ls_weighting_scheme calc
_refine_ls_wR_factor_gt 0.1373
_refine_ls_wR_factor_ref 0.1507
_reflns_number_gt 7017
_reflns_number_total 9610
_reflns_threshold_expression >2sigma(I)
_cod_data_source_file b807808d.txt
_cod_data_source_block complex_3
_cod_database_code 7004477
_audit_block_refno 419

loop_
_symmetry_equiv_pos_as_xyz
'x, y, z'
'-x, -y, -z'

loop_
_atom_site_label
_atom_site_type_symbol
_atom_site_fract_x
_atom_site_fract_y
_atom_site_fract_z
_atom_site_U_iso_or_equiv
_atom_site_adp_type
_atom_site_occupancy
_atom_site_symmetry_multiplicity
_atom_site_calc_flag
_atom_site_refinement_flags
_atom_site_disorder_assembly
_atom_site_disorder_group
C1 C 0.1083(3) 0.1364(2) 0.1294(2) 0.0238(7) Uani 1 1 d . . .
H1A H 0.0190 0.1304 0.1318 0.029 Uiso 1 1 calc R . .
H1B H 0.1649 0.0739 0.1092 0.029 Uiso 1 1 calc R . .
C2 C 0.1263(3) 0.2219(3) 0.0589(2) 0.0228(7) Uani 1 1 d . . .
C3 C 0.2638(3) 0.2350(3) 0.0439(2) 0.0305(8) Uani 1 1 d . . .
H3A H 0.3204 0.1730 0.0228 0.037 Uiso 1 1 calc R . .
H3B H 0.2675 0.2887 -0.0035 0.037 Uiso 1 1 calc R . .
C4 C 0.1014(4) 0.1893(3) -0.0261(2) 0.0302(8) Uani 1 1 d . . .
H4A H 0.0148 0.1784 -0.0197 0.045 Uiso 1 1 calc R . .
H4B H 0.1642 0.1273 -0.0394 0.045 Uiso 1 1 calc R . .
H4C H 0.1094 0.2412 -0.0735 0.045 Uiso 1 1 calc R . .
C5 C 0.0306(3) 0.3183(2) 0.0808(2) 0.0227(7) Uani 1 1 d . . .
C6 C -0.0640(4) 0.3690(3) 0.0286(3) 0.0414(10) Uani 1 1 d . . .
H6 H -0.0710 0.3430 -0.0233 0.050 Uiso 1 1 calc R . .
C7 C -0.1466(5) 0.4559(3) 0.0514(3) 0.0549(13) Uani 1 1 d . . .
H7 H -0.2090 0.4913 0.0146 0.066 Uiso 1 1 calc R . .
C8 C -0.1386(4) 0.4914(3) 0.1274(3) 0.0407(10) Uani 1 1 d . . .
H8 H -0.1970 0.5504 0.1456 0.049 Uiso 1 1 calc R . .
C9 C -0.0430(3) 0.4390(3) 0.1771(2) 0.0285(8) Uani 1 1 d . . .
H9 H -0.0352 0.4642 0.2293 0.034 Uiso 1 1 calc R . .
C10 C 0.1287(4) 0.0566(3) 0.4019(2) 0.0319(8) Uani 1 1 d . . .
H10A H 0.1901 0.0953 0.4078 0.048 Uiso 1 1 calc R . .
H10B H 0.1487 -0.0069 0.4379 0.048 Uiso 1 1 calc R . .
H10C H 0.0418 0.0939 0.4208 0.048 Uiso 1 1 calc R . .
C11 C 0.2970(4) -0.0582(3) 0.2593(3) 0.0384(9) Uani 1 1 d . . .
H11A H 0.3076 -0.0700 0.1979 0.058 Uiso 1 1 calc R . .
H11B H 0.2986 -0.1211 0.2954 0.058 Uiso 1 1 calc R . .
H11C H 0.3669 -0.0309 0.2708 0.058 Uiso 1 1 calc R . .
C12 C 0.0065(4) -0.0317(3) 0.2769(2) 0.0328(8) Uani 1 1 d . . .
C13 C 0.0236(4) -0.0810(3) 0.1919(3) 0.0418(10) Uani 1 1 d . . .
H13A H -0.0416 -0.1187 0.1942 0.063 Uiso 1 1 calc R . .
H13B H 0.1090 -0.1261 0.1845 0.063 Uiso 1 1 calc R . .
H13C H 0.0143 -0.0296 0.1428 0.063 Uiso 1 1 calc R . .
C14 C -0.1254(4) 0.0426(3) 0.2864(3) 0.0456(11) Uani 1 1 d . . .
H14A H -0.1290 0.0960 0.2389 0.068 Uiso 1 1 calc R . .
H14B H -0.1385 0.0711 0.3421 0.068 Uiso 1 1 calc R . .
H14C H -0.1927 0.0082 0.2841 0.068 Uiso 1 1 calc R . .
C15 C 0.0084(5) -0.1147(3) 0.3517(3) 0.0490(12) Uani 1 1 d . . .
H15A H -0.0624 -0.1459 0.3504 0.073 Uiso 1 1 calc R . .
H15B H -0.0012 -0.0864 0.4072 0.073 Uiso 1 1 calc R . .
H15C H 0.0899 -0.1648 0.3452 0.073 Uiso 1 1 calc R . .
C16 C 0.4800(4) 0.3691(4) 0.0002(4) 0.0590(14) Uani 1 1 d . . .
H16A H 0.4547 0.3476 -0.0505 0.089 Uiso 1 1 calc R . .
H16B H 0.5676 0.3778 -0.0130 0.089 Uiso 1 1 calc R . .
H16C H 0.4214 0.4323 0.0149 0.089 Uiso 1 1 calc R . .
C17 C 0.5257(4) 0.3142(4) 0.1893(3) 0.0522(13) Uani 1 1 d . . .
H17A H 0.4532 0.3601 0.2191 0.078 Uiso 1 1 calc R . .
H17B H 0.5948 0.3480 0.1693 0.078 Uiso 1 1 calc R . .
H17C H 0.5567 0.2561 0.2295 0.078 Uiso 1 1 calc R . .
C18 C 0.5956(3) 0.1545(3) 0.0643(3) 0.0331(8) Uani 1 1 d . . .
C19 C 0.5842(5) 0.1282(5) -0.0268(4) 0.0753(18) Uani 1 1 d . . .
H19A H 0.6546 0.0715 -0.0425 0.113 Uiso 1 1 calc R . .
H19B H 0.5888 0.1855 -0.0693 0.113 Uiso 1 1 calc R . .
H19C H 0.5022 0.1111 -0.0265 0.113 Uiso 1 1 calc R . .
C20 C 0.7307(4) 0.1702(4) 0.0589(3) 0.0529(12) Uani 1 1 d . . .
H20A H 0.7451 0.1858 0.1155 0.079 Uiso 1 1 calc R . .
H20B H 0.7400 0.2254 0.0151 0.079 Uiso 1 1 calc R . .
H20C H 0.7936 0.1095 0.0427 0.079 Uiso 1 1 calc R . .
C21 C 0.5823(5) 0.0695(4) 0.1307(4) 0.0653(15) Uani 1 1 d . . .
H21A H 0.6497 0.0103 0.1164 0.098 Uiso 1 1 calc R . .
H21B H 0.4982 0.0557 0.1311 0.098 Uiso 1 1 calc R . .
H21C H 0.5904 0.0867 0.1882 0.098 Uiso 1 1 calc R . .
C22 C 0.4988(4) 0.0990(3) 0.3857(3) 0.0352(9) Uani 1 1 d . . .
H22 H 0.5003 0.0520 0.3464 0.042 Uiso 1 1 calc R . .
C23 C 0.5845(4) 0.0759(3) 0.4461(3) 0.0434(11) Uani 1 1 d . . .
H23 H 0.6451 0.0134 0.4474 0.052 Uiso 1 1 calc R . .
C24 C 0.5845(4) 0.1407(4) 0.5042(3) 0.0506(12) Uani 1 1 d . . .
H24 H 0.6424 0.1238 0.5470 0.061 Uiso 1 1 calc R . .
C25 C 0.4977(4) 0.2313(4) 0.4988(3) 0.0542(13) Uani 1 1 d . . .
H25 H 0.4958 0.2782 0.5382 0.065 Uiso 1 1 calc R . .
C26 C 0.4132(4) 0.2553(3) 0.4371(3) 0.0436(10) Uani 1 1 d . . .
H26 H 0.3557 0.3191 0.4334 0.052 Uiso 1 1 calc R . .
C27 C -0.0881(3) 0.2812(3) 0.3427(2) 0.0292(8) Uani 1 1 d . . .
H27 H -0.1001 0.2621 0.2889 0.035 Uiso 1 1 calc R . .
C28 C -0.1879(4) 0.2908(3) 0.4084(3) 0.0404(10) Uani 1 1 d . . .
H28 H -0.2668 0.2780 0.3999 0.048 Uiso 1 1 calc R . .
C29 C -0.1717(5) 0.3196(3) 0.4871(3) 0.0500(12) Uani 1 1 d . . .
H29 H -0.2394 0.3271 0.5334 0.060 Uiso 1 1 calc R . .
C30 C -0.0565(5) 0.3369(3) 0.4966(3) 0.0449(11) Uani 1 1 d . . .
H30 H -0.0431 0.3568 0.5498 0.054 Uiso 1 1 calc R . .
C31 C 0.0405(4) 0.3253(3) 0.4282(2) 0.0328(8) Uani 1 1 d . . .
H31 H 0.1204 0.3371 0.4357 0.039 Uiso 1 1 calc R . .
C32 C 0.2361(6) 0.5976(3) 0.2223(3) 0.0537(13) Uani 1 1 d . . .
C33 C 0.3431(5) 0.2844(6) 0.7148(4) 0.097(2) Uani 1 1 d D . .
C34 C 0.2419(6) 0.3317(6) 0.6683(4) 0.099(3) Uani 1 1 d D . .
H34 H 0.1681 0.3068 0.6692 0.119 Uiso 1 1 calc R . .
C35 C 0.2579(6) 0.4172(6) 0.6211(6) 0.125(3) Uani 1 1 d D . .
H35 H 0.1881 0.4532 0.5906 0.150 Uiso 1 1 calc R . .
C36 C 0.3626(6) 0.4590(6) 0.6114(7) 0.163(5) Uani 1 1 d D . .
H36 H 0.3753 0.5141 0.5720 0.196 Uiso 1 1 calc R . .
C37 C 0.4436(11) 0.4065(6) 0.6689(6) 0.168(5) Uani 1 1 d D . .
H37 H 0.5104 0.4369 0.6749 0.202 Uiso 1 1 calc R . .
C38 C 0.4484(5) 0.3190(4) 0.7198(4) 0.0667(16) Uani 1 1 d D . .
H38 H 0.5156 0.2867 0.7539 0.080 Uiso 1 1 calc R . .
C39 C 0.3340(10) 0.1983(6) 0.7617(5) 0.138(4) Uani 1 1 d D . .
H39A H 0.3707 0.1430 0.7258 0.207 Uiso 1 1 calc R . .
H39B H 0.2437 0.2001 0.7811 0.207 Uiso 1 1 calc R . .
H39C H 0.3811 0.1892 0.8124 0.207 Uiso 1 1 calc R . .
F1 F 0.1610(5) 0.6233(3) 0.1609(2) 0.1177(17) Uani 1 1 d . . .
F2 F 0.3554(4) 0.5646(2) 0.1869(2) 0.0833(11) Uani 1 1 d . . .
F3 F 0.2328(3) 0.67927(18) 0.2594(2) 0.0667(8) Uani 1 1 d . . .
N1 N 0.1325(3) 0.1418(2) 0.21874(17) 0.0213(6) Uani 1 1 d . . .
N2 N 0.3186(3) 0.2584(2) 0.11755(18) 0.0229(6) Uani 1 1 d . . .
N3 N 0.0392(2) 0.3544(2) 0.15475(17) 0.0220(6) Uani 1 1 d . . .
N4 N 0.3279(3) 0.2095(2) 0.32374(19) 0.0299(7) Uani 1 1 d . . .
N5 N 0.4114(3) 0.1884(2) 0.38119(19) 0.0301(7) Uani 1 1 d . . .
N6 N 0.0257(3) 0.2977(2) 0.35159(18) 0.0274(6) Uani 1 1 d . . .
O1 O 0.2033(2) 0.42279(18) 0.25118(17) 0.0323(6) Uani 1 1 d . . .
O2 O 0.2740(3) 0.4895(2) 0.36613(17) 0.0400(7) Uani 1 1 d . . .
O3 O 0.0558(3) 0.5497(2) 0.3303(2) 0.0545(9) Uani 1 1 d . . .
S1 S 0.18646(9) 0.50576(7) 0.30299(6) 0.0287(2) Uani 1 1 d . . .
Si1 Si 0.13971(9) 0.03241(7) 0.28552(6) 0.0242(2) Uani 1 1 d . . .
Si2 Si 0.47301(9) 0.27345(7) 0.09387(7) 0.0270(2) Uani 1 1 d . . .
Zr1 Zr 0.20766(3) 0.26082(2) 0.23823(2) 0.02071(11) Uani 1 1 d . . .

loop_
_atom_site_aniso_label
_atom_site_aniso_U_11
_atom_site_aniso_U_22
_atom_site_aniso_U_33
_atom_site_aniso_U_23
_atom_site_aniso_U_13
_atom_site_aniso_U_12
C1 0.0305(18) 0.0225(17) 0.0193(17) -0.0038(13) -0.0065(14) -0.0052(14)
C2 0.0229(17) 0.0303(18) 0.0159(16) -0.0042(13) -0.0013(13) -0.0071(14)
C3 0.0264(18) 0.046(2) 0.0227(18) -0.0142(16) 0.0016(14) -0.0131(16)
C4 0.036(2) 0.042(2) 0.0172(17) -0.0071(15) -0.0055(15) -0.0133(17)
C5 0.0246(17) 0.0240(17) 0.0215(17) 0.0010(13) -0.0063(13) -0.0088(14)
C6 0.051(3) 0.038(2) 0.037(2) -0.0048(18) -0.026(2) -0.0030(19)
C7 0.058(3) 0.041(3) 0.063(3) -0.006(2) -0.038(3) 0.012(2)
C8 0.037(2) 0.029(2) 0.052(3) -0.0081(18) -0.0142(19) 0.0054(17)
C9 0.0268(18) 0.0235(18) 0.034(2) -0.0031(15) -0.0053(15) -0.0030(14)
C10 0.040(2) 0.032(2) 0.0195(18) -0.0001(15) -0.0070(15) 0.0002(16)
C11 0.043(2) 0.030(2) 0.034(2) -0.0065(17) -0.0073(18) 0.0091(17)
C12 0.044(2) 0.033(2) 0.0230(19) -0.0017(15) -0.0012(16) -0.0146(17)
C13 0.061(3) 0.039(2) 0.032(2) -0.0059(18) -0.004(2) -0.024(2)
C14 0.031(2) 0.051(3) 0.057(3) -0.009(2) 0.000(2) -0.0154(19)
C15 0.078(3) 0.043(3) 0.032(2) 0.0038(19) -0.005(2) -0.031(2)
C16 0.038(2) 0.050(3) 0.086(4) 0.025(3) -0.006(2) -0.022(2)
C17 0.028(2) 0.070(3) 0.070(3) -0.044(3) -0.003(2) -0.016(2)
C18 0.0177(17) 0.040(2) 0.038(2) -0.0092(17) 0.0004(15) 0.0000(15)
C19 0.049(3) 0.093(4) 0.077(4) -0.055(3) -0.010(3) 0.020(3)
C20 0.023(2) 0.060(3) 0.068(3) -0.001(2) -0.001(2) -0.002(2)
C21 0.047(3) 0.043(3) 0.088(4) 0.007(3) 0.013(3) 0.004(2)
C22 0.0282(19) 0.043(2) 0.032(2) 0.0054(17) -0.0050(16) -0.0064(17)
C23 0.028(2) 0.054(3) 0.042(2) 0.017(2) -0.0092(18) -0.0061(19)
C24 0.038(2) 0.087(4) 0.030(2) 0.015(2) -0.0176(19) -0.023(2)
C25 0.039(2) 0.084(4) 0.044(3) -0.016(2) -0.019(2) -0.011(2)
C26 0.034(2) 0.057(3) 0.043(2) -0.017(2) -0.0182(19) -0.0018(19)
C27 0.0273(18) 0.0281(19) 0.0286(19) -0.0065(15) 0.0001(15) -0.0003(15)
C28 0.034(2) 0.036(2) 0.044(2) -0.0013(18) 0.0119(18) -0.0056(17)
C29 0.054(3) 0.046(3) 0.035(2) -0.007(2) 0.022(2) 0.002(2)
C30 0.062(3) 0.039(2) 0.025(2) -0.0106(17) 0.0049(19) 0.000(2)
C31 0.041(2) 0.030(2) 0.0244(19) -0.0058(15) -0.0018(16) -0.0028(17)
C32 0.084(4) 0.043(3) 0.044(3) 0.000(2) -0.029(3) -0.024(3)
C33 0.098(5) 0.099(6) 0.094(5) -0.044(4) 0.036(4) -0.030(4)
C34 0.060(4) 0.128(6) 0.082(5) -0.038(4) -0.034(3) 0.054(4)
C35 0.036(3) 0.106(6) 0.233(11) -0.046(7) -0.020(5) -0.003(4)
C36 0.095(6) 0.077(5) 0.257(13) 0.057(7) 0.032(7) 0.025(5)
C37 0.232(12) 0.112(7) 0.145(9) -0.075(7) -0.101(8) 0.060(8)
C38 0.045(3) 0.064(3) 0.096(4) -0.038(3) -0.033(3) 0.006(3)
C39 0.207(10) 0.094(6) 0.070(5) -0.004(4) 0.069(6) -0.006(6)
F1 0.207(5) 0.097(3) 0.083(3) 0.041(2) -0.102(3) -0.077(3)
F2 0.119(3) 0.083(2) 0.0572(19) -0.0152(16) 0.0298(19) -0.058(2)
F3 0.092(2) 0.0320(14) 0.085(2) -0.0027(14) -0.0306(18) -0.0216(14)
N1 0.0225(14) 0.0243(15) 0.0164(13) -0.0051(11) -0.0031(11) -0.0022(11)
N2 0.0188(14) 0.0288(15) 0.0215(14) -0.0075(12) -0.0018(11) -0.0043(12)
N3 0.0203(14) 0.0234(15) 0.0215(14) -0.0015(11) -0.0032(11) -0.0034(11)
N4 0.0245(15) 0.0393(18) 0.0268(16) -0.0083(13) -0.0088(13) -0.0037(13)
N5 0.0224(15) 0.0426(19) 0.0253(16) -0.0023(14) -0.0062(12) -0.0068(13)
N6 0.0322(16) 0.0260(16) 0.0195(15) -0.0066(12) 0.0008(12) 0.0011(13)
O1 0.0319(14) 0.0300(14) 0.0373(15) -0.0160(11) -0.0024(11) -0.0063(11)
O2 0.0475(17) 0.0429(16) 0.0339(15) -0.0058(12) -0.0159(13) -0.0113(13)
O3 0.0324(16) 0.059(2) 0.075(2) -0.0419(18) -0.0037(15) -0.0008(14)
S1 0.0296(5) 0.0306(5) 0.0283(5) -0.0124(4) -0.0046(4) -0.0064(4)
Si1 0.0275(5) 0.0238(5) 0.0185(5) -0.0039(4) -0.0021(4) -0.0004(4)
Si2 0.0202(5) 0.0286(5) 0.0331(5) -0.0067(4) 0.0004(4) -0.0077(4)
Zr1 0.01763(17) 0.02610(19) 0.01823(18) -0.00784(12) -0.00398(12) -0.00116(12)

loop_
_atom_type_symbol
_atom_type_description
_atom_type_scat_dispersion_real
_atom_type_scat_dispersion_imag
_atom_type_scat_source
C C 0.0033 0.0016 'International Tables Vol C Tables 4.2.6.8 and 6.1.1.4'
H H 0.0000 0.0000 'International Tables Vol C Tables 4.2.6.8 and 6.1.1.4'
F F 0.0171 0.0103 'International Tables Vol C Tables 4.2.6.8 and 6.1.1.4'
N N 0.0061 0.0033 'International Tables Vol C Tables 4.2.6.8 and 6.1.1.4'
O O 0.0106 0.0060 'International Tables Vol C Tables 4.2.6.8 and 6.1.1.4'
S S 0.1246 0.1234 'International Tables Vol C Tables 4.2.6.8 and 6.1.1.4'
Si Si 0.0817 0.0704 'International Tables Vol C Tables 4.2.6.8 and 6.1.1.4'
Zr Zr -2.9673 0.5597 'International Tables Vol C Tables 4.2.6.8 and 6.1.1.4'

loop_
_geom_angle_atom_site_label_1
_geom_angle_atom_site_label_2
_geom_angle_atom_site_label_3
_geom_angle
_geom_angle_site_symmetry_1
_geom_angle_site_symmetry_3
_geom_angle_publ_flag
N1 C1 C2 119.1(3) . . ?
N1 C1 H1A 107.5 . . ?
C2 C1 H1A 107.5 . . ?
N1 C1 H1B 107.5 . . ?
C2 C1 H1B 107.5 . . ?
H1A C1 H1B 107.0 . . ?
C5 C2 C3 111.3(3) . . ?
C5 C2 C4 110.6(3) . . ?
C3 C2 C4 106.1(3) . . ?
C5 C2 C1 110.3(3) . . ?
C3 C2 C1 113.1(3) . . ?
C4 C2 C1 105.3(3) . . ?
N2 C3 C2 118.3(3) . . ?
N2 C3 H3A 107.7 . . ?
C2 C3 H3A 107.7 . . ?
N2 C3 H3B 107.7 . . ?
C2 C3 H3B 107.7 . . ?
H3A C3 H3B 107.1 . . ?
C2 C4 H4A 109.5 . . ?
C2 C4 H4B 109.5 . . ?
H4A C4 H4B 109.5 . . ?
C2 C4 H4C 109.5 . . ?
H4A C4 H4C 109.5 . . ?
H4B C4 H4C 109.5 . . ?
N3 C5 C6 119.6(3) . . ?
N3 C5 C2 117.0(3) . . ?
C6 C5 C2 123.3(3) . . ?
C7 C6 C5 120.6(4) . . ?
C7 C6 H6 119.7 . . ?
C5 C6 H6 119.7 . . ?
C8 C7 C6 119.5(4) . . ?
C8 C7 H7 120.3 . . ?
C6 C7 H7 120.3 . . ?
C7 C8 C9 118.0(4) . . ?
C7 C8 H8 121.0 . . ?
C9 C8 H8 121.0 . . ?
N3 C9 C8 122.8(3) . . ?
N3 C9 H9 118.6 . . ?
C8 C9 H9 118.6 . . ?
Si1 C10 H10A 109.5 . . ?
Si1 C10 H10B 109.5 . . ?
H10A C10 H10B 109.5 . . ?
Si1 C10 H10C 109.5 . . ?
H10A C10 H10C 109.5 . . ?
H10B C10 H10C 109.5 . . ?
Si1 C11 H11A 109.5 . . ?
Si1 C11 H11B 109.5 . . ?
H11A C11 H11B 109.5 . . ?
Si1 C11 H11C 109.5 . . ?
H11A C11 H11C 109.5 . . ?
H11B C11 H11C 109.5 . . ?
C15 C12 C13 106.9(3) . . ?
C15 C12 C14 108.1(3) . . ?
C13 C12 C14 109.4(3) . . ?
C15 C12 Si1 108.3(3) . . ?
C13 C12 Si1 113.4(3) . . ?
C14 C12 Si1 110.4(3) . . ?
C12 C13 H13A 109.5 . . ?
C12 C13 H13B 109.5 . . ?
H13A C13 H13B 109.5 . . ?
C12 C13 H13C 109.5 . . ?
H13A C13 H13C 109.5 . . ?
H13B C13 H13C 109.5 . . ?
C12 C14 H14A 109.5 . . ?
C12 C14 H14B 109.5 . . ?
H14A C14 H14B 109.5 . . ?
C12 C14 H14C 109.5 . . ?
H14A C14 H14C 109.5 . . ?
H14B C14 H14C 109.5 . . ?
C12 C15 H15A 109.5 . . ?
C12 C15 H15B 109.5 . . ?
H15A C15 H15B 109.5 . . ?
C12 C15 H15C 109.5 . . ?
H15A C15 H15C 109.5 . . ?
H15B C15 H15C 109.5 . . ?
Si2 C16 H16A 109.5 . . ?
Si2 C16 H16B 109.5 . . ?
H16A C16 H16B 109.5 . . ?
Si2 C16 H16C 109.5 . . ?
H16A C16 H16C 109.5 . . ?
H16B C16 H16C 109.5 . . ?
Si2 C17 H17A 109.5 . . ?
Si2 C17 H17B 109.5 . . ?
H17A C17 H17B 109.5 . . ?
Si2 C17 H17C 109.5 . . ?
H17A C17 H17C 109.5 . . ?
H17B C17 H17C 109.5 . . ?
C21 C18 C20 109.2(4) . . ?
C21 C18 C19 110.2(4) . . ?
C20 C18 C19 105.2(4) . . ?
C21 C18 Si2 110.9(3) . . ?
C20 C18 Si2 109.5(3) . . ?
C19 C18 Si2 111.7(3) . . ?
C18 C19 H19A 109.5 . . ?
C18 C19 H19B 109.5 . . ?
H19A C19 H19B 109.5 . . ?
C18 C19 H19C 109.5 . . ?
H19A C19 H19C 109.5 . . ?
H19B C19 H19C 109.5 . . ?
C18 C20 H20A 109.5 . . ?
C18 C20 H20B 109.5 . . ?
H20A C20 H20B 109.5 . . ?
C18 C20 H20C 109.5 . . ?
H20A C20 H20C 109.5 . . ?
H20B C20 H20C 109.5 . . ?
C18 C21 H21A 109.5 . . ?
C18 C21 H21B 109.5 . . ?
H21A C21 H21B 109.5 . . ?
C18 C21 H21C 109.5 . . ?
H21A C21 H21C 109.5 . . ?
H21B C21 H21C 109.5 . . ?
N5 C22 C23 121.0(4) . . ?
N5 C22 H22 119.5 . . ?
C23 C22 H22 119.5 . . ?
C24 C23 C22 121.4(4) . . ?
C24 C23 H23 119.3 . . ?
C22 C23 H23 119.3 . . ?
C23 C24 C25 117.5(4) . . ?
C23 C24 H24 121.2 . . ?
C25 C24 H24 121.2 . . ?
C24 C25 C26 121.1(4) . . ?
C24 C25 H25 119.4 . . ?
C26 C25 H25 119.4 . . ?
N5 C26 C25 120.7(4) . . ?
N5 C26 H26 119.7 . . ?
C25 C26 H26 119.7 . . ?
N6 C27 C28 122.7(4) . . ?
N6 C27 H27 118.6 . . ?
C28 C27 H27 118.6 . . ?
C27 C28 C29 119.1(4) . . ?
C27 C28 H28 120.4 . . ?
C29 C28 H28 120.4 . . ?
C30 C29 C28 118.6(4) . . ?
C30 C29 H29 120.7 . . ?
C28 C29 H29 120.7 . . ?
C29 C30 C31 119.5(4) . . ?
C29 C30 H30 120.2 . . ?
C31 C30 H30 120.2 . . ?
N6 C31 C30 122.4(4) . . ?
N6 C31 H31 118.8 . . ?
C30 C31 H31 118.8 . . ?
F1 C32 F2 108.9(5) . . ?
F1 C32 F3 107.8(4) . . ?
F2 C32 F3 107.0(4) . . ?
F1 C32 S1 111.7(4) . . ?
F2 C32 S1 111.4(3) . . ?
F3 C32 S1 109.9(3) . . ?
C39 C33 C38 117.5(7) . . ?
C39 C33 C34 116.5(7) . . ?
C38 C33 C34 125.9(8) . . ?
C35 C34 C33 113.7(8) . . ?
C35 C34 H34 123.2 . . ?
C33 C34 H34 123.2 . . ?
C34 C35 C36 128.7(8) . . ?
C34 C35 H35 115.7 . . ?
C36 C35 H35 115.7 . . ?
C37 C36 C35 107.3(9) . . ?
C37 C36 H36 126.3 . . ?
C35 C36 H36 126.3 . . ?
C36 C37 C38 133.0(9) . . ?
C36 C37 H37 113.5 . . ?
C38 C37 H37 113.5 . . ?
C37 C38 C33 110.5(7) . . ?
C37 C38 H38 124.7 . . ?
C33 C38 H38 124.7 . . ?
C33 C39 H39A 109.5 . . ?
C33 C39 H39B 109.5 . . ?
H39A C39 H39B 109.5 . . ?
C33 C39 H39C 109.5 . . ?
H39A C39 H39C 109.5 . . ?
H39B C39 H39C 109.5 . . ?
C1 N1 Si1 114.5(2) . . ?
C1 N1 Zr1 116.2(2) . . ?
Si1 N1 Zr1 126.49(14) . . ?
C3 N2 Si2 114.9(2) . . ?
C3 N2 Zr1 117.3(2) . . ?
Si2 N2 Zr1 127.65(15) . . ?
C9 N3 C5 119.4(3) . . ?
C9 N3 Zr1 124.2(2) . . ?
C5 N3 Zr1 116.4(2) . . ?
N5 N4 Zr1 171.4(3) . . ?
N4 N5 C22 120.6(3) . . ?
N4 N5 C26 121.1(3) . . ?
C22 N5 C26 118.2(3) . . ?
C27 N6 C31 117.7(3) . . ?
C27 N6 Zr1 121.1(2) . . ?
C31 N6 Zr1 120.9(2) . . ?
S1 O1 Zr1 151.59(17) . . ?
O3 S1 O2 116.84(18) . . ?
O3 S1 O1 113.28(16) . . ?
O2 S1 O1 114.45(16) . . ?
O3 S1 C32 104.3(2) . . ?
O2 S1 C32 104.37(19) . . ?
O1 S1 C32 101.15(19) . . ?
N1 Si1 C10 110.25(15) . . ?
N1 Si1 C11 110.01(16) . . ?
C10 Si1 C11 107.41(17) . . ?
N1 Si1 C12 114.18(15) . . ?
C10 Si1 C12 107.12(17) . . ?
C11 Si1 C12 107.61(19) . . ?
N2 Si2 C16 109.55(17) . . ?
N2 Si2 C17 110.71(17) . . ?
C16 Si2 C17 108.9(2) . . ?
N2 Si2 C18 113.23(15) . . ?
C16 Si2 C18 107.6(2) . . ?
C17 Si2 C18 106.71(19) . . ?
N4 Zr1 N2 105.85(12) . . ?
N4 Zr1 N1 106.37(12) . . ?
N2 Zr1 N1 93.85(10) . . ?
N4 Zr1 O1 93.32(11) . . ?
N2 Zr1 O1 93.74(10) . . ?
N1 Zr1 O1 156.03(10) . . ?
N4 Zr1 N3 166.64(11) . . ?
N2 Zr1 N3 83.27(10) . . ?
N1 Zr1 N3 82.28(10) . . ?
O1 Zr1 N3 76.09(9) . . ?
N4 Zr1 N6 92.05(11) . . ?
N2 Zr1 N6 161.56(10) . . ?
N1 Zr1 N6 85.11(10) . . ?
O1 Zr1 N6 80.57(9) . . ?
N3 Zr1 N6 78.34(9) . . ?

loop_
_geom_bond_atom_site_label_1
_geom_bond_atom_site_label_2
_geom_bond_distance
_geom_bond_site_symmetry_2
_geom_bond_publ_flag
C1 N1 1.473(4) . ?
C1 C2 1.551(5) . ?
C1 H1A 0.9900 . ?
C1 H1B 0.9900 . ?
C2 C5 1.520(5) . ?
C2 C3 1.534(5) . ?
C2 C4 1.539(4) . ?
C3 N2 1.474(4) . ?
C3 H3A 0.9900 . ?
C3 H3B 0.9900 . ?
C4 H4A 0.9800 . ?
C4 H4B 0.9800 . ?
C4 H4C 0.9800 . ?
C5 N3 1.342(4) . ?
C5 C6 1.395(5) . ?
C6 C7 1.367(6) . ?
C6 H6 0.9500 . ?
C7 C8 1.366(6) . ?
C7 H7 0.9500 . ?
C8 C9 1.385(5) . ?
C8 H8 0.9500 . ?
C9 N3 1.340(4) . ?
C9 H9 0.9500 . ?
C10 Si1 1.873(4) . ?
C10 H10A 0.9800 . ?
C10 H10B 0.9800 . ?
C10 H10C 0.9800 . ?
C11 Si1 1.876(4) . ?
C11 H11A 0.9800 . ?
C11 H11B 0.9800 . ?
C11 H11C 0.9800 . ?
C12 C15 1.538(5) . ?
C12 C13 1.539(5) . ?
C12 C14 1.541(6) . ?
C12 Si1 1.915(4) . ?
C13 H13A 0.9800 . ?
C13 H13B 0.9800 . ?
C13 H13C 0.9800 . ?
C14 H14A 0.9800 . ?
C14 H14B 0.9800 . ?
C14 H14C 0.9800 . ?
C15 H15A 0.9800 . ?
C15 H15B 0.9800 . ?
C15 H15C 0.9800 . ?
C16 Si2 1.860(4) . ?
C16 H16A 0.9800 . ?
C16 H16B 0.9800 . ?
C16 H16C 0.9800 . ?
C17 Si2 1.871(4) . ?
C17 H17A 0.9800 . ?
C17 H17B 0.9800 . ?
C17 H17C 0.9800 . ?
C18 C21 1.498(6) . ?
C18 C20 1.529(5) . ?
C18 C19 1.543(6) . ?
C18 Si2 1.908(4) . ?
C19 H19A 0.9800 . ?
C19 H19B 0.9800 . ?
C19 H19C 0.9800 . ?
C20 H20A 0.9800 . ?
C20 H20B 0.9800 . ?
C20 H20C 0.9800 . ?
C21 H21A 0.9800 . ?
C21 H21B 0.9800 . ?
C21 H21C 0.9800 . ?
C22 N5 1.362(5) . ?
C22 C23 1.372(5) . ?
C22 H22 0.9500 . ?
C23 C24 1.361(7) . ?
C23 H23 0.9500 . ?
C24 C25 1.373(7) . ?
C24 H24 0.9500 . ?
C25 C26 1.377(6) . ?
C25 H25 0.9500 . ?
C26 N5 1.363(5) . ?
C26 H26 0.9500 . ?
C27 N6 1.343(5) . ?
C27 C28 1.375(5) . ?
C27 H27 0.9500 . ?
C28 C29 1.389(6) . ?
C28 H28 0.9500 . ?
C29 C30 1.366(7) . ?
C29 H29 0.9500 . ?
C30 C31 1.385(5) . ?
C30 H30 0.9500 . ?
C31 N6 1.346(4) . ?
C31 H31 0.9500 . ?
C32 F1 1.305(5) . ?
C32 F2 1.326(6) . ?
C32 F3 1.334(5) . ?
C32 S1 1.811(5) . ?
C33 C39 1.346(9) . ?
C33 C38 1.367(5) . ?
C33 C34 1.380(6) . ?
C34 C35 1.361(8) . ?
C34 H34 0.9500 . ?
C35 C36 1.389(7) . ?
C35 H35 0.9500 . ?
C36 C37 1.359(7) . ?
C36 H36 0.9500 . ?
C37 C38 1.365(9) . ?
C37 H37 0.9500 . ?
C38 H38 0.9500 . ?
C39 H39A 0.9800 . ?
C39 H39B 0.9800 . ?
C39 H39C 0.9800 . ?
N1 Si1 1.730(3) . ?
N1 Zr1 2.102(3) . ?
N2 Si2 1.727(3) . ?
N2 Zr1 2.088(3) . ?
N3 Zr1 2.405(3) . ?
N4 N5 1.321(4) . ?
N4 Zr1 1.945(3) . ?
N6 Zr1 2.456(3) . ?
O1 S1 1.456(2) . ?
O1 Zr1 2.286(2) . ?
O2 S1 1.425(3) . ?
O3 S1 1.422(3) . ?

loop_
_geom_torsion_atom_site_label_1
_geom_torsion_atom_site_label_2
_geom_torsion_atom_site_label_3
_geom_torsion_atom_site_label_4
_geom_torsion
_geom_torsion_site_symmetry_1
_geom_torsion_site_symmetry_2
_geom_torsion_site_symmetry_3
_geom_torsion_site_symmetry_4
_geom_torsion_publ_flag
N1 C1 C2 C5 -64.1(4) . . . . ?
N1 C1 C2 C3 61.3(4) . . . . ?
N1 C1 C2 C4 176.6(3) . . . . ?
C5 C2 C3 N2 64.7(4) . . . . ?
C4 C2 C3 N2 -175.0(3) . . . . ?
C1 C2 C3 N2 -60.1(4) . . . . ?
C3 C2 C5 N3 -63.9(4) . . . . ?
C4 C2 C5 N3 178.5(3) . . . . ?
C1 C2 C5 N3 62.5(4) . . . . ?
C3 C2 C5 C6 116.6(4) . . . . ?
C4 C2 C5 C6 -1.1(5) . . . . ?
C1 C2 C5 C6 -117.1(4) . . . . ?
N3 C5 C6 C7 1.0(6) . . . . ?
C2 C5 C6 C7 -179.4(4) . . . . ?
C5 C6 C7 C8 -2.0(7) . . . . ?
C6 C7 C8 C9 2.3(7) . . . . ?
C7 C8 C9 N3 -1.7(6) . . . . ?
N5 C22 C23 C24 0.8(6) . . . . ?
C22 C23 C24 C25 -1.7(6) . . . . ?
C23 C24 C25 C26 0.4(7) . . . . ?
C24 C25 C26 N5 1.8(7) . . . . ?
N6 C27 C28 C29 0.6(6) . . . . ?
C27 C28 C29 C30 -0.3(6) . . . . ?
C28 C29 C30 C31 -0.2(6) . . . . ?
C29 C30 C31 N6 0.4(6) . . . . ?
C39 C33 C34 C35 -178.8(6) . . . . ?
C38 C33 C34 C35 3.7(7) . . . . ?
C33 C34 C35 C36 2.9(9) . . . . ?
C34 C35 C36 C37 -8.9(11) . . . . ?
C35 C36 C37 C38 11.0(14) . . . . ?
C36 C37 C38 C33 -6.0(13) . . . . ?
C39 C33 C38 C37 -180.0(6) . . . . ?
C34 C33 C38 C37 -2.5(8) . . . . ?
C2 C1 N1 Si1 -168.0(2) . . . . ?
C2 C1 N1 Zr1 -5.9(4) . . . . ?
C2 C3 N2 Si2 -179.1(3) . . . . ?
C2 C3 N2 Zr1 4.5(4) . . . . ?
C8 C9 N3 C5 0.7(5) . . . . ?
C8 C9 N3 Zr1 179.7(3) . . . . ?
C6 C5 N3 C9 -0.4(5) . . . . ?
C2 C5 N3 C9 -179.9(3) . . . . ?
C6 C5 N3 Zr1 -179.4(3) . . . . ?
C2 C5 N3 Zr1 1.0(4) . . . . ?
Zr1 N4 N5 C22 -145.3(16) . . . . ?
Zr1 N4 N5 C26 34.3(19) . . . . ?
C23 C22 N5 N4 -178.9(3) . . . . ?
C23 C22 N5 C26 1.5(5) . . . . ?
C25 C26 N5 N4 177.7(4) . . . . ?
C25 C26 N5 C22 -2.7(6) . . . . ?
C28 C27 N6 C31 -0.4(5) . . . . ?
C28 C27 N6 Zr1 172.9(3) . . . . ?
C30 C31 N6 C27 -0.1(5) . . . . ?
C30 C31 N6 Zr1 -173.4(3) . . . . ?
Zr1 O1 S1 O3 -76.9(4) . . . . ?
Zr1 O1 S1 O2 60.4(4) . . . . ?
Zr1 O1 S1 C32 172.0(3) . . . . ?
F1 C32 S1 O3 -54.5(4) . . . . ?
F2 C32 S1 O3 -176.5(3) . . . . ?
F3 C32 S1 O3 65.1(4) . . . . ?
F1 C32 S1 O2 -177.6(4) . . . . ?
F2 C32 S1 O2 60.4(3) . . . . ?
F3 C32 S1 O2 -58.0(4) . . . . ?
F1 C32 S1 O1 63.3(4) . . . . ?
F2 C32 S1 O1 -58.7(3) . . . . ?
F3 C32 S1 O1 -177.1(3) . . . . ?
C1 N1 Si1 C10 -165.6(2) . . . . ?
Zr1 N1 Si1 C10 34.5(2) . . . . ?
C1 N1 Si1 C11 76.1(3) . . . . ?
Zr1 N1 Si1 C11 -83.8(2) . . . . ?
C1 N1 Si1 C12 -45.0(3) . . . . ?
Zr1 N1 Si1 C12 155.09(17) . . . . ?
C15 C12 Si1 N1 -168.7(3) . . . . ?
C13 C12 Si1 N1 72.8(3) . . . . ?
C14 C12 Si1 N1 -50.5(3) . . . . ?
C15 C12 Si1 C10 -46.3(3) . . . . ?
C13 C12 Si1 C10 -164.9(3) . . . . ?
C14 C12 Si1 C10 71.9(3) . . . . ?
C15 C12 Si1 C11 68.9(3) . . . . ?
C13 C12 Si1 C11 -49.6(3) . . . . ?
C14 C12 Si1 C11 -172.9(3) . . . . ?
C3 N2 Si2 C16 54.6(3) . . . . ?
Zr1 N2 Si2 C16 -129.4(2) . . . . ?
C3 N2 Si2 C17 174.7(3) . . . . ?
Zr1 N2 Si2 C17 -9.3(3) . . . . ?
C3 N2 Si2 C18 -65.5(3) . . . . ?
Zr1 N2 Si2 C18 110.5(2) . . . . ?
C21 C18 Si2 N2 -50.3(4) . . . . ?
C20 C18 Si2 N2 -170.9(3) . . . . ?
C19 C18 Si2 N2 73.0(4) . . . . ?
C21 C18 Si2 C16 -171.5(3) . . . . ?
C20 C18 Si2 C16 67.9(3) . . . . ?
C19 C18 Si2 C16 -48.2(4) . . . . ?
C21 C18 Si2 C17 71.7(4) . . . . ?
C20 C18 Si2 C17 -48.8(3) . . . . ?
C19 C18 Si2 C17 -164.9(4) . . . . ?
N5 N4 Zr1 N2 85.1(17) . . . . ?
N5 N4 Zr1 N1 -175.9(17) . . . . ?
N5 N4 Zr1 O1 -9.8(17) . . . . ?
N5 N4 Zr1 N3 -47(2) . . . . ?
N5 N4 Zr1 N6 -90.4(17) . . . . ?
C3 N2 Zr1 N4 144.7(3) . . . . ?
Si2 N2 Zr1 N4 -31.2(2) . . . . ?
C3 N2 Zr1 N1 36.5(3) . . . . ?
Si2 N2 Zr1 N1 -139.40(19) . . . . ?
C3 N2 Zr1 O1 -120.8(3) . . . . ?
Si2 N2 Zr1 O1 63.35(19) . . . . ?
C3 N2 Zr1 N3 -45.3(2) . . . . ?
Si2 N2 Zr1 N3 138.8(2) . . . . ?
C3 N2 Zr1 N6 -49.6(5) . . . . ?
Si2 N2 Zr1 N6 134.5(3) . . . . ?
C1 N1 Zr1 N4 -143.1(2) . . . . ?
Si1 N1 Zr1 N4 16.5(2) . . . . ?
C1 N1 Zr1 N2 -35.4(2) . . . . ?
Si1 N1 Zr1 N2 124.27(18) . . . . ?
C1 N1 Zr1 O1 72.8(3) . . . . ?
Si1 N1 Zr1 O1 -127.5(2) . . . . ?
C1 N1 Zr1 N3 47.3(2) . . . . ?
Si1 N1 Zr1 N3 -153.07(18) . . . . ?
C1 N1 Zr1 N6 126.2(2) . . . . ?
Si1 N1 Zr1 N6 -74.20(18) . . . . ?
S1 O1 Zr1 N4 -52.7(3) . . . . ?
S1 O1 Zr1 N2 -158.9(3) . . . . ?
S1 O1 Zr1 N1 92.9(4) . . . . ?
S1 O1 Zr1 N3 119.0(3) . . . . ?
S1 O1 Zr1 N6 38.8(3) . . . . ?
C9 N3 Zr1 N4 0.7(6) . . . . ?
C5 N3 Zr1 N4 179.7(4) . . . . ?
C9 N3 Zr1 N2 -133.1(3) . . . . ?
C5 N3 Zr1 N2 45.8(2) . . . . ?
C9 N3 Zr1 N1 132.0(3) . . . . ?
C5 N3 Zr1 N1 -49.0(2) . . . . ?
C9 N3 Zr1 O1 -37.6(3) . . . . ?
C5 N3 Zr1 O1 141.4(2) . . . . ?
C9 N3 Zr1 N6 45.4(3) . . . . ?
C5 N3 Zr1 N6 -135.6(2) . . . . ?
C27 N6 Zr1 N4 -140.4(3) . . . . ?
C31 N6 Zr1 N4 32.6(3) . . . . ?
C27 N6 Zr1 N2 53.3(5) . . . . ?
C31 N6 Zr1 N2 -133.6(3) . . . . ?
C27 N6 Zr1 N1 -34.2(3) . . . . ?
C31 N6 Zr1 N1 138.9(3) . . . . ?
C27 N6 Zr1 O1 126.5(3) . . . . ?
C31 N6 Zr1 O1 -60.4(3) . . . . ?
C27 N6 Zr1 N3 48.9(3) . . . . ?
C31 N6 Zr1 N3 -138.0(3) . . . . ?
